data_2013980
loop_
_publ_author_name
'Britton, Doyle'
'Sowa Jr, John R.'
'Mann, Kent R.'

_publ_section_title
;
 <i>p</i>-Decylphenyl isocyanide and <i>p</i>-decylbenzonitrile:
 isomorphous isonitrile/nitrile isomers
;
_journal_issue 6
_journal_name_full 'Acta Crystallographica Section C'
_journal_page_first o418
_journal_page_last o420
_journal_paper_doi 10.1107/S0108270104008388
_journal_volume 60
_journal_year 2004
_chemical_formula_iupac 'C17 H25 N'
_chemical_formula_moiety 'C17 H25 N'
_chemical_formula_sum 'C17 H25 N'
_chemical_formula_weight 243.38
_chemical_name_systematic
;
p-decylphenyl isocyanide
;
_space_group_IT_number 11
_symmetry_cell_setting monoclinic
_symmetry_space_group_name_Hall '-P 2yb'
_symmetry_space_group_name_H-M 'P 1 21/m 1'
_atom_sites_solution_hydrogens geom
_atom_sites_solution_primary direct
_atom_sites_solution_secondary difmap
_cell_angle_alpha 90.00
_cell_angle_beta 91.130(10)
_cell_angle_gamma 90.00
_cell_formula_units_Z 2
_cell_length_a 4.6642(12)
_cell_length_b 7.831(2)
_cell_length_c 20.607(5)
_cell_measurement_reflns_used 985
_cell_measurement_temperature 173(2)
_cell_measurement_theta_max 27.4
_cell_measurement_theta_min 2.6
_cell_volume 752.5(3)
_computing_cell_refinement 'SAINT (Bruker, 2002)'
_computing_data_collection 'SMART (Bruker, 2002)'
_computing_data_reduction SAINT
_computing_molecular_graphics SHELXTL
_computing_publication_material SHELXTL
_computing_structure_refinement SHELXTL
_computing_structure_solution 'SHELXTL (Sheldrick, 1997)'
_diffrn_ambient_temperature 173(2)
_diffrn_measured_fraction_theta_full 0.990
_diffrn_measured_fraction_theta_max 0.990
_diffrn_measurement_device_type
;
 Siemens SMART area-detector
;
_diffrn_measurement_method '\w scans'
_diffrn_radiation_monochromator graphite
_diffrn_radiation_source 'fine-focus sealed tube'
_diffrn_radiation_type MoK\a
_diffrn_radiation_wavelength 0.71073
_diffrn_reflns_av_R_equivalents 0.024
_diffrn_reflns_av_sigmaI/netI 0.026
_diffrn_reflns_limit_h_max 6
_diffrn_reflns_limit_h_min -6
_diffrn_reflns_limit_k_max 10
_diffrn_reflns_limit_k_min -10
_diffrn_reflns_limit_l_max 26
_diffrn_reflns_limit_l_min -26
_diffrn_reflns_number 6459
_diffrn_reflns_theta_full 27.50
_diffrn_reflns_theta_max 27.50
_diffrn_reflns_theta_min 1.98
_diffrn_standards_decay_% 'less than 1'
_diffrn_standards_number 0
_exptl_absorpt_coefficient_mu 0.061
_exptl_absorpt_correction_T_max 0.99
_exptl_absorpt_correction_T_min 0.83
_exptl_absorpt_correction_type multi-scan
_exptl_absorpt_process_details
;
 SADABS; Sheldrick, 2002; Blessing, 1995
;
_exptl_crystal_colour colorless
_exptl_crystal_density_diffrn 1.074
_exptl_crystal_density_meas ?
_exptl_crystal_density_method 'not measured'
_exptl_crystal_description plate
_exptl_crystal_F_000 268
_exptl_crystal_size_max 0.50
_exptl_crystal_size_mid 0.25
_exptl_crystal_size_min 0.10
_refine_diff_density_max 0.17
_refine_diff_density_min -0.18
_refine_ls_extinction_method none
_refine_ls_goodness_of_fit_ref 1.04
_refine_ls_hydrogen_treatment refall
_refine_ls_matrix_type full
_refine_ls_number_parameters 154
_refine_ls_number_reflns 1827
_refine_ls_number_restraints 0
_refine_ls_restrained_S_all 1.04
_refine_ls_R_factor_all 0.065
_refine_ls_R_factor_gt 0.038
_refine_ls_shift/su_max 0.001
_refine_ls_shift/su_mean 0.000
_refine_ls_structure_factor_coef Fsqd
_refine_ls_weighting_details
;
 calc w=1/[\s^2^(Fo^2^)+(0.054P)^2^+0.023P] where
P=(Fo^2^+2Fc^2^)/3'
;
_refine_ls_weighting_scheme calc
_refine_ls_wR_factor_gt 0.098
_refine_ls_wR_factor_ref 0.106
_reflns_number_gt 1190
_reflns_number_total 1827
_reflns_threshold_expression I>2\s(I)
_cod_data_source_file fr1469.cif
_cod_data_source_block I
_cod_depositor_comments
;
The following automatic conversions were performed:

'_exptl_crystal_density_meas' value 'not measured' was changed to '?'
- the value is perceived as not measured.

Automatic conversion script
Id: cif_fix_values 3008 2015-01-20 13:52:24Z robertas 
;
_cod_original_sg_symbol_H-M 'P 21/m'
_cod_database_code 2013980
_cod_database_fobs_code 2013980

loop_
_symmetry_equiv_pos_as_xyz
'x, y, z'
'-x, y+1/2, -z'
'-x, -y, -z'
'x, -y-1/2, z'

loop_
_atom_site_label
_atom_site_fract_x
_atom_site_fract_y
_atom_site_fract_z
_atom_site_U_iso_or_equiv
_atom_site_adp_type
_atom_site_calc_flag
_atom_site_refinement_flags
_atom_site_occupancy
_atom_site_disorder_assembly
_atom_site_disorder_group
_atom_site_type_symbol
C1 0.0163(4) 0.2500 1.03516(8) 0.0444(4) Uani d S 1 . . C
N2 0.1757(3) 0.2500 0.99256(6) 0.0348(3) Uani d S 1 . . N
C3 0.3717(3) 0.2500 0.94150(6) 0.0301(4) Uani d S 1 . . C
C4 0.4675(2) 0.40436(15) 0.91720(5) 0.0333(3) Uani d . 1 . . C
H4 0.394(2) 0.5105(15) 0.9357(4) 0.034(3) Uiso d . 1 . . H
C5 0.6616(2) 0.40270(15) 0.86747(5) 0.0326(3) Uani d . 1 . . C
H5 0.727(2) 0.5103(16) 0.8499(5) 0.039(3) Uiso d . 1 . . H
C6 0.7598(3) 0.2500 0.84119(6) 0.0300(4) Uani d S 1 . . C
C7 0.9508(3) 0.2500 0.78310(7) 0.0343(4) Uani d S 1 . . C
H7 1.076(2) 0.3521(14) 0.7848(5) 0.039(3) Uiso d . 1 . . H
C8 0.7741(3) 0.2500 0.71951(7) 0.0313(4) Uani d S 1 . . C
H8 0.646(2) 0.3515(14) 0.7196(5) 0.037(3) Uiso d . 1 . . H
C9 0.9539(3) 0.2500 0.65875(7) 0.0311(4) Uani d S 1 . . C
H9 1.084(2) 0.3516(14) 0.6590(5) 0.037(3) Uiso d . 1 . . H
C10 0.7736(3) 0.2500 0.59617(7) 0.0324(4) Uani d S 1 . . C
H10 0.643(2) 0.3508(15) 0.5956(5) 0.040(3) Uiso d . 1 . . H
C11 0.9507(3) 0.2500 0.53483(7) 0.0322(4) Uani d S 1 . . C
H11 1.082(2) 0.3521(14) 0.5353(5) 0.039(3) Uiso d . 1 . . H
C12 0.7700(3) 0.2500 0.47233(7) 0.0332(4) Uani d S 1 . . C
H12 0.642(2) 0.3518(15) 0.4721(5) 0.041(3) Uiso d . 1 . . H
C13 0.9488(3) 0.2500 0.41132(7) 0.0322(4) Uani d S 1 . . C
H13 1.079(2) 0.3508(14) 0.4115(5) 0.036(3) Uiso d . 1 . . H
C14 0.7697(3) 0.2500 0.34850(7) 0.0330(4) Uani d S 1 . . C
H14 0.638(2) 0.3502(14) 0.3480(5) 0.038(3) Uiso d . 1 . . H
C15 0.9467(3) 0.2500 0.28737(7) 0.0346(4) Uani d S 1 . . C
H15 1.078(2) 0.3515(14) 0.2881(5) 0.041(3) Uiso d . 1 . . H
C16 0.7633(4) 0.2500 0.22568(8) 0.0461(5) Uani d S 1 . . C
H16B 0.635(3) 0.3539(17) 0.2245(6) 0.066(4) Uiso d . 1 . . H
H16A 0.881(4) 0.2500 0.1867(9) 0.053(5) Uiso d S 1 . . H

loop_
_atom_site_aniso_label
_atom_site_aniso_U_11
_atom_site_aniso_U_22
_atom_site_aniso_U_33
_atom_site_aniso_U_12
_atom_site_aniso_U_13
_atom_site_aniso_U_23
C1 0.0453(10) 0.0451(10) 0.0430(10) 0.000 0.0078(8) 0.000
N2 0.0316(7) 0.0402(8) 0.0325(7) 0.000 -0.0005(6) 0.000
C3 0.0254(8) 0.0399(9) 0.0248(8) 0.000 -0.0007(6) 0.000
C4 0.0336(6) 0.0349(6) 0.0314(6) 0.0033(5) -0.0010(5) -0.0020(5)
C5 0.0321(6) 0.0348(6) 0.0308(6) -0.0021(5) -0.0023(5) 0.0038(5)
C6 0.0238(8) 0.0404(9) 0.0256(8) 0.000 -0.0041(6) 0.000
C7 0.0276(9) 0.0456(10) 0.0297(8) 0.000 -0.0005(7) 0.000
C8 0.0277(9) 0.0383(9) 0.0279(8) 0.000 0.0009(6) 0.000
C9 0.0275(9) 0.0376(9) 0.0282(8) 0.000 0.0009(6) 0.000
C10 0.0288(9) 0.0392(9) 0.0292(8) 0.000 0.0019(6) 0.000
C11 0.0290(9) 0.0381(9) 0.0294(8) 0.000 0.0022(6) 0.000
C12 0.0300(9) 0.0397(9) 0.0301(9) 0.000 0.0021(7) 0.000
C13 0.0278(9) 0.0378(9) 0.0310(8) 0.000 0.0015(6) 0.000
C14 0.0307(9) 0.0368(9) 0.0314(8) 0.000 0.0011(7) 0.000
C15 0.0345(10) 0.0382(9) 0.0311(9) 0.000 0.0032(7) 0.000
C16 0.0500(12) 0.0585(12) 0.0298(10) 0.000 0.0006(8) 0.000

loop_
_atom_type_symbol
_atom_type_description
_atom_type_scat_dispersion_real
_atom_type_scat_dispersion_imag
_atom_type_scat_source
C C 0.0033 0.0016 'International Tables Vol C Tables 4.2.6.8 and 6.1.1.4'
H H 0.0000 0.0000 'International Tables Vol C Tables 4.2.6.8 and 6.1.1.4'
N N 0.0061 0.0033 'International Tables Vol C Tables 4.2.6.8 and 6.1.1.4'

loop_
_geom_angle_atom_site_label_1
_geom_angle_atom_site_label_2
_geom_angle_atom_site_label_3
_geom_angle_site_symmetry_1
_geom_angle_site_symmetry_3
_geom_angle
C1 N2 C3 . . 179.30(15)
C4 C3 C4 . 4_565 121.45(14)
C4 C3 N2 . . 119.27(7)
C4 C3 N2 4_565 . 119.27(7)
C5 C4 C3 . . 118.73(11)
C5 C4 H4 . . 122.4(6)
C3 C4 H4 . . 118.9(6)
C4 C5 C6 . . 121.45(12)
C4 C5 H5 . . 119.1(6)
C6 C5 H5 . . 119.4(6)
C5 C6 C5 4_565 . 118.16(14)
C5 C6 C7 4_565 . 120.86(7)
C5 C6 C7 . . 120.86(7)
C6 C7 C8 . . 111.27(12)
C6 C7 H7 . . 109.2(6)
C8 C7 H7 . . 109.6(6)
C9 C8 C7 . . 114.05(12)
C9 C8 H8 . . 110.0(6)
C7 C8 H8 . . 108.2(6)
C8 C9 C10 . . 113.09(12)
C8 C9 H9 . . 109.9(6)
C10 C9 H9 . . 109.2(6)
C11 C10 C9 . . 113.74(13)
C11 C10 H10 . . 109.4(6)
C9 C10 H10 . . 109.6(6)
C10 C11 C12 . . 113.64(13)
C10 C11 H11 . . 109.4(6)
C12 C11 H11 . . 109.5(6)
C13 C12 C11 . . 113.25(13)
C13 C12 H12 . . 109.5(6)
C11 C12 H12 . . 108.9(6)
C12 C13 C14 . . 113.61(13)
C12 C13 H13 . . 109.9(6)
C14 C13 H13 . . 109.1(6)
C15 C14 C13 . . 113.93(13)
C15 C14 H14 . . 109.6(6)
C13 C14 H14 . . 109.6(6)
C16 C15 C14 . . 112.83(14)
C16 C15 H15 . . 110.3(6)
C14 C15 H15 . . 109.2(6)
C15 C16 H16B . . 110.1(7)
C15 C16 H16A . . 111.8(10)
H7 C7 H7 4_565 . 107.8(9)
H8 C8 H8 4_565 . 106.1(9)
H9 C9 H9 4_565 . 105.3(9)
H10 C10 H10 4_565 . 104.7(9)
H11 C11 H11 4_565 . 105.2(9)
H12 C12 H12 4_565 . 106.5(9)
H13 C13 H13 4_565 . 104.9(9)
H14 C14 H14 4_565 . 104.0(9)
H15 C15 H15 4_565 . 104.8(9)
H16B C16 H16B 4_565 . 107.4(9)
H16B C16 H16A . . 108.6(9)

loop_
_geom_bond_atom_site_label_1
_geom_bond_atom_site_label_2
_geom_bond_site_symmetry_2
_geom_bond_distance
_geom_bond_publ_flag
C1 N2 . 1.1616(18) ?
N2 C3 . 1.4072(18) ?
C3 C4 . 1.3858(13) ?
C3 C4 4_565 1.3858(13) ?
C4 C5 . 1.3808(15) ?
C4 H4 . 0.979(11) ?
C5 C6 . 1.3939(13) ?
C5 H5 . 0.969(12) ?
C6 C5 4_565 1.3939(13) ?
C6 C7 . 1.506(2) ?
C7 C8 . 1.5342(19) ?
C7 H7 . 0.989(11) ?
C8 C9 . 1.521(2) ?
C8 H8 . 0.995(11) ?
C9 C10 . 1.5255(19) ?
C9 H9 . 1.001(11) ?
C10 C11 . 1.523(2) ?
C10 H10 . 0.997(11) ?
C11 C12 . 1.5252(19) ?
C11 H11 . 1.007(11) ?
C12 C13 . 1.523(2) ?
C12 H12 . 0.995(11) ?
C13 C14 . 1.527(2) ?
C13 H13 . 0.995(11) ?
C14 C15 . 1.520(2) ?
C14 H14 . 0.996(11) ?
C15 C16 . 1.518(2) ?
C15 H15 . 1.003(11) ?
C16 H16B . 1.009(13) ?
C16 H16A . 0.979(18) ?
